data_4119404
loop_
_publ_author_name
'Bin Liu'
'Kang-Nan Li'
'Shi-Wei Luo'
'Jian-Zhou Huang'
'Huan Pang'
'Liu-Zhu Gong'

_publ_section_title
;
 Chiral Gold Complex-Catalyzed Hetero-Diels-Alder Reaction of Diazenes:
 Highly Enantioselective and General for Dienes
;
_journal_name_full 'Journal of the American Chemical Society'
_journal_page_first 3323
_journal_page_last 3326
_journal_paper_doi 10.1021/ja3110472
_journal_volume 135
_journal_year 2013
_chemical_absolute_configuration ad
_chemical_formula_sum 'C15 H20 Cl N3 O2'
_chemical_formula_weight 309.79
_chemical_name_systematic
; 
 ? 
;
_space_group_IT_number 19
_symmetry_cell_setting orthorhombic
_symmetry_space_group_name_Hall 'P 2ac 2ab'
_symmetry_space_group_name_H-M 'P 21 21 21'
_atom_sites_solution_hydrogens geom
_atom_sites_solution_primary direct
_atom_sites_solution_secondary difmap
_audit_creation_method SHELXL-97
_cell_angle_alpha 90.00
_cell_angle_beta 90.00
_cell_angle_gamma 90.00
_cell_formula_units_Z 4
_cell_length_a 5.43700(10)
_cell_length_b 8.4944(3)
_cell_length_c 34.8951(10)
_cell_measurement_reflns_used 5606
_cell_measurement_temperature 290(2)
_cell_measurement_theta_max 69.9037
_cell_measurement_theta_min 3.7970
_cell_volume 1611.60(8)
_computing_cell_refinement 'CrysAlisPro (Oxford Diffraction Ltd.)'
_computing_data_collection 'CrysAlisPro (Oxford Diffraction Ltd.)'
_computing_data_reduction 'CrysAlisPro (Oxford Diffraction Ltd.)'
_computing_molecular_graphics 'Ortep-3 (L. J. Farrugia, 2001)'
_computing_publication_material SHELXL-97
_computing_structure_refinement 'SHELXL-97 (Sheldrick, 1997)'
_computing_structure_solution 'SHELXS-97 (Sheldrick, 1997)'
_diffrn_ambient_temperature 290(2)
_diffrn_detector_area_resol_mean 15.9149
_diffrn_measured_fraction_theta_full 0.988
_diffrn_measured_fraction_theta_max 0.989
_diffrn_measurement_device_type 'Gemini S Ultra, Oxford Diffraction'
_diffrn_measurement_method '\w scans'
_diffrn_radiation_monochromator mirror
_diffrn_radiation_source 'Enhance Ultra (Cu) x-ray Source'
_diffrn_radiation_type CuK\a
_diffrn_radiation_wavelength 1.54184
_diffrn_reflns_av_R_equivalents 0.0262
_diffrn_reflns_av_sigmaI/netI 0.0211
_diffrn_reflns_limit_h_max 6
_diffrn_reflns_limit_h_min -6
_diffrn_reflns_limit_k_max 8
_diffrn_reflns_limit_k_min -10
_diffrn_reflns_limit_l_max 42
_diffrn_reflns_limit_l_min -42
_diffrn_reflns_number 11726
_diffrn_reflns_theta_full 70.03
_diffrn_reflns_theta_max 70.03
_diffrn_reflns_theta_min 5.07
_exptl_absorpt_coefficient_mu 2.166
_exptl_absorpt_correction_T_max 0.5532
_exptl_absorpt_correction_T_min 0.5093
_exptl_absorpt_correction_type multi-scan
_exptl_absorpt_process_details
;
CrysAlisPro, Oxford Diffraction Ltd.,
Version 1.171.34.40 (release 27-08-2010 CrysAlis171 .NET)
(compiled Aug 27 2010,11:50:40)
empirical absorption correction using spherical harmonics,
 implemented in SCALE3 ABSPACK scaling algorithm.
;
_exptl_crystal_density_diffrn 1.277
_exptl_crystal_F_000 656
_exptl_crystal_size_max 0.36
_exptl_crystal_size_mid 0.32
_exptl_crystal_size_min 0.31
_refine_diff_density_max 0.176
_refine_diff_density_min -0.197
_refine_diff_density_rms 0.043
_refine_ls_abs_structure_details 'Flack H D (1983), Acta Cryst. A39, 876-881'
_refine_ls_abs_structure_Flack -0.024(18)
_refine_ls_extinction_method none
_refine_ls_goodness_of_fit_ref 1.057
_refine_ls_hydrogen_treatment mixed
_refine_ls_matrix_type full
_refine_ls_number_parameters 199
_refine_ls_number_reflns 3017
_refine_ls_number_restraints 0
_refine_ls_restrained_S_all 1.057
_refine_ls_R_factor_all 0.0417
_refine_ls_R_factor_gt 0.0367
_refine_ls_shift/su_max 0.001
_refine_ls_shift/su_mean 0.000
_refine_ls_structure_factor_coef Fsqd
_refine_ls_weighting_details 'calc w=1/[\s^2^(Fo^2^)+(0.0498P)^2^+0.1507P] where P=(Fo^2^+2Fc^2^)/3'
_refine_ls_weighting_scheme calc
_refine_ls_wR_factor_gt 0.0915
_refine_ls_wR_factor_ref 0.0963
_reflns_number_gt 2721
_reflns_number_total 3017
_reflns_threshold_expression >2sigma(I)
_cod_data_source_file ja3110472_si_002.cif
_cod_data_source_block shelxl
_cod_database_code 4119404

loop_
_symmetry_equiv_pos_as_xyz
'x, y, z'
'-x+1/2, -y, z+1/2'
'x+1/2, -y+1/2, -z'
'-x, y+1/2, -z+1/2'

loop_
_atom_site_label
_atom_site_type_symbol
_atom_site_fract_x
_atom_site_fract_y
_atom_site_fract_z
_atom_site_U_iso_or_equiv
_atom_site_adp_type
_atom_site_occupancy
_atom_site_symmetry_multiplicity
_atom_site_calc_flag
_atom_site_refinement_flags
Cl1 Cl 1.39089(13) 1.11821(9) 0.438807(18) 0.0915(2) Uani 1 1 d .
O1 O 1.1650(2) 0.97854(16) 0.62900(4) 0.0605(3) Uani 1 1 d .
N3 N 0.6169(3) 0.75471(19) 0.62920(5) 0.0542(4) Uani 1 1 d .
N2 N 0.8228(3) 0.8396(2) 0.64282(5) 0.0570(4) Uani 1 1 d .
N1 N 0.9425(3) 0.8648(2) 0.58043(5) 0.0624(4) Uani 1 1 d .
O2 O 0.1025(3) 0.3015(2) 0.64506(6) 0.0893(5) Uani 1 1 d .
H2 H 0.1005 0.2058 0.6419 0.134 Uiso 1 1 calc R
C11 C 0.6064(3) 0.5985(2) 0.64729(6) 0.0556(4) Uani 1 1 d .
H11 H 0.7241 0.5299 0.6341 0.067 Uiso 1 1 calc R
C4 C 1.0601(3) 0.9261(2) 0.54774(6) 0.0537(4) Uani 1 1 d .
C7 C 0.9867(3) 0.9001(2) 0.61774(5) 0.0521(4) Uani 1 1 d .
C1 C 1.2632(4) 1.0441(3) 0.48081(6) 0.0641(5) Uani 1 1 d .
C2 C 1.3767(4) 1.0723(3) 0.51517(7) 0.0684(5) Uani 1 1 d .
H2A H 1.5210 1.1310 0.5159 0.082 Uiso 1 1 calc R
C12 C 0.3490(4) 0.5319(2) 0.64090(6) 0.0609(5) Uani 1 1 d .
H12A H 0.2370 0.5777 0.6594 0.073 Uiso 1 1 calc R
H12B H 0.2924 0.5611 0.6155 0.073 Uiso 1 1 calc R
C8 C 0.8368(4) 0.8731(3) 0.68374(5) 0.0582(5) Uani 1 1 d .
H8 H 1.0078 0.9005 0.6896 0.070 Uiso 1 1 calc R
C5 C 0.9513(4) 0.8977(3) 0.51264(6) 0.0613(5) Uani 1 1 d .
H5 H 0.8080 0.8381 0.5115 0.074 Uiso 1 1 calc R
C9 C 0.7758(4) 0.7267(3) 0.70580(6) 0.0656(5) Uani 1 1 d .
C10 C 0.6760(4) 0.6049(3) 0.68884(7) 0.0698(6) Uani 1 1 d .
H10 H 0.6461 0.5158 0.7036 0.084 Uiso 1 1 calc R
C6 C 1.0519(4) 0.9564(3) 0.47925(6) 0.0678(5) Uani 1 1 d .
H6 H 0.9766 0.9365 0.4558 0.081 Uiso 1 1 calc R
C3 C 1.2774(4) 1.0138(3) 0.54894(6) 0.0658(5) Uani 1 1 d .
H3A H 1.3551 1.0329 0.5722 0.079 Uiso 1 1 calc R
C15 C 0.6790(5) 1.0143(3) 0.69403(8) 0.0823(7) Uani 1 1 d .
H15A H 0.6881 1.0328 0.7211 0.124 Uiso 1 1 calc R
H15B H 0.5115 0.9941 0.6869 0.124 Uiso 1 1 calc R
H15C H 0.7378 1.1054 0.6806 0.124 Uiso 1 1 calc R
C13 C 0.3440(5) 0.3547(3) 0.64473(8) 0.0800(6) Uani 1 1 d .
H13A H 0.4318 0.3073 0.6235 0.096 Uiso 1 1 calc R
H13B H 0.4254 0.3237 0.6683 0.096 Uiso 1 1 calc R
C14 C 0.8393(7) 0.7325(4) 0.74787(8) 0.1142(11) Uani 1 1 d .
H14A H 0.7357 0.8080 0.7605 0.171 Uiso 1 1 calc R
H14B H 1.0083 0.7626 0.7509 0.171 Uiso 1 1 calc R
H14C H 0.8141 0.6305 0.7590 0.171 Uiso 1 1 calc R
H3 H 0.484(7) 0.814(4) 0.6356(10) 0.137 Uiso 1 1 d .
H1 H 0.800(8) 0.812(4) 0.5764(10) 0.137 Uiso 1 1 d .

loop_
_atom_site_aniso_label
_atom_site_aniso_U_11
_atom_site_aniso_U_22
_atom_site_aniso_U_33
_atom_site_aniso_U_23
_atom_site_aniso_U_13
_atom_site_aniso_U_12
Cl1 0.0980(5) 0.1016(5) 0.0749(3) 0.0111(3) 0.0198(3) -0.0149(4)
O1 0.0501(7) 0.0584(7) 0.0730(8) -0.0018(6) -0.0051(6) -0.0113(6)
N3 0.0471(8) 0.0555(9) 0.0599(8) 0.0014(7) -0.0048(7) -0.0117(7)
N2 0.0497(8) 0.0648(10) 0.0566(8) -0.0008(7) -0.0044(7) -0.0137(8)
N1 0.0575(9) 0.0678(11) 0.0618(9) -0.0026(8) 0.0019(7) -0.0199(9)
O2 0.0790(10) 0.0629(9) 0.1261(15) 0.0031(10) 0.0016(11) -0.0192(8)
C11 0.0492(9) 0.0500(10) 0.0677(11) 0.0001(8) 0.0019(8) 0.0001(8)
C4 0.0493(9) 0.0499(10) 0.0620(10) -0.0026(8) 0.0054(8) -0.0025(8)
C7 0.0473(9) 0.0457(9) 0.0632(10) 0.0017(8) -0.0021(8) -0.0018(8)
C1 0.0640(11) 0.0608(12) 0.0676(12) 0.0013(9) 0.0121(10) 0.0028(10)
C2 0.0588(11) 0.0656(12) 0.0808(14) -0.0015(11) 0.0100(10) -0.0130(10)
C12 0.0579(10) 0.0509(10) 0.0740(12) 0.0016(9) -0.0018(10) -0.0082(9)
C8 0.0518(9) 0.0660(12) 0.0568(10) -0.0009(9) -0.0074(8) -0.0029(10)
C5 0.0531(10) 0.0626(12) 0.0682(11) -0.0030(9) -0.0008(9) -0.0074(9)
C9 0.0616(12) 0.0752(14) 0.0599(11) 0.0084(10) -0.0065(10) -0.0040(11)
C10 0.0674(12) 0.0662(13) 0.0757(13) 0.0192(11) -0.0068(10) -0.0033(11)
C6 0.0666(12) 0.0735(14) 0.0633(11) -0.0020(10) 0.0004(10) -0.0013(11)
C3 0.0583(11) 0.0720(13) 0.0670(11) -0.0016(10) 0.0015(9) -0.0153(10)
C15 0.0820(15) 0.0783(15) 0.0868(15) -0.0209(13) -0.0081(13) 0.0084(14)
C13 0.0736(14) 0.0565(12) 0.1100(18) 0.0018(12) -0.0036(13) -0.0088(11)
C14 0.142(3) 0.129(3) 0.0719(16) 0.0257(17) -0.0301(18) -0.032(2)

loop_
_atom_type_symbol
_atom_type_description
_atom_type_scat_dispersion_real
_atom_type_scat_dispersion_imag
_atom_type_scat_source
C C 0.0181 0.0091 'International Tables Vol C Tables 4.2.6.8 and 6.1.1.4'
H H 0.0000 0.0000 'International Tables Vol C Tables 4.2.6.8 and 6.1.1.4'
N N 0.0311 0.0180 'International Tables Vol C Tables 4.2.6.8 and 6.1.1.4'
O O 0.0492 0.0322 'International Tables Vol C Tables 4.2.6.8 and 6.1.1.4'
Cl Cl 0.3639 0.7018 'International Tables Vol C Tables 4.2.6.8 and 6.1.1.4'

loop_
_geom_angle_atom_site_label_1
_geom_angle_atom_site_label_2
_geom_angle_atom_site_label_3
_geom_angle
N2 N3 C11 110.31(15)
N2 N3 H3 105(2)
C11 N3 H3 111(2)
C7 N2 N3 119.92(15)
C7 N2 C8 121.71(16)
N3 N2 C8 118.05(15)
C7 N1 C4 127.96(17)
C7 N1 H1 114(2)
C4 N1 H1 116(2)
C13 O2 H2 109.5
N3 C11 C10 111.88(17)
N3 C11 C12 107.93(16)
C10 C11 C12 112.71(17)
N3 C11 H11 108.1
C10 C11 H11 108.1
C12 C11 H11 108.1
C5 C4 C3 118.79(18)
C5 C4 N1 117.36(17)
C3 C4 N1 123.85(18)
O1 C7 N2 121.00(17)
O1 C7 N1 124.12(18)
N2 C7 N1 114.87(16)
C2 C1 C6 120.5(2)
C2 C1 Cl1 119.63(17)
C6 C1 Cl1 119.87(17)
C1 C2 C3 120.4(2)
C1 C2 H2A 119.8
C3 C2 H2A 119.8
C13 C12 C11 111.89(19)
C13 C12 H12A 109.2
C11 C12 H12A 109.2
C13 C12 H12B 109.2
C11 C12 H12B 109.2
H12A C12 H12B 107.9
N2 C8 C9 109.21(17)
N2 C8 C15 110.90(17)
C9 C8 C15 114.15(19)
N2 C8 H8 107.4
C9 C8 H8 107.4
C15 C8 H8 107.4
C6 C5 C4 121.05(19)
C6 C5 H5 119.5
C4 C5 H5 119.5
C10 C9 C8 121.00(19)
C10 C9 C14 124.0(2)
C8 C9 C14 115.0(2)
C9 C10 C11 124.7(2)
C9 C10 H10 117.6
C11 C10 H10 117.6
C1 C6 C5 119.7(2)
C1 C6 H6 120.2
C5 C6 H6 120.2
C2 C3 C4 119.6(2)
C2 C3 H3A 120.2
C4 C3 H3A 120.2
C8 C15 H15A 109.5
C8 C15 H15B 109.5
H15A C15 H15B 109.5
C8 C15 H15C 109.5
H15A C15 H15C 109.5
H15B C15 H15C 109.5
O2 C13 C12 110.0(2)
O2 C13 H13A 109.7
C12 C13 H13A 109.7
O2 C13 H13B 109.7
C12 C13 H13B 109.7
H13A C13 H13B 108.2
C9 C14 H14A 109.5
C9 C14 H14B 109.5
H14A C14 H14B 109.5
C9 C14 H14C 109.5
H14A C14 H14C 109.5
H14B C14 H14C 109.5

loop_
_geom_bond_atom_site_label_1
_geom_bond_atom_site_label_2
_geom_bond_distance
Cl1 C1 1.740(2)
O1 C7 1.240(2)
N3 N2 1.413(2)
N3 C11 1.470(3)
N3 H3 0.90(4)
N2 C7 1.351(2)
N2 C8 1.458(2)
N1 C7 1.357(3)
N1 C4 1.407(3)
N1 H1 0.91(4)
O2 C13 1.389(3)
O2 H2 0.8200
C11 C10 1.499(3)
C11 C12 1.526(3)
C11 H11 0.9800
C4 C5 1.381(3)
C4 C3 1.398(3)
C1 C2 1.370(3)
C1 C6 1.370(3)
C2 C3 1.388(3)
C2 H2A 0.9300
C12 C13 1.512(3)
C12 H12A 0.9700
C12 H12B 0.9700
C8 C9 1.500(3)
C8 C15 1.517(3)
C8 H8 0.9800
C5 C6 1.380(3)
C5 H5 0.9300
C9 C10 1.310(3)
C9 C14 1.509(3)
C10 H10 0.9300
C6 H6 0.9300
C3 H3A 0.9300
C15 H15A 0.9600
C15 H15B 0.9600
C15 H15C 0.9600
C13 H13A 0.9700
C13 H13B 0.9700
C14 H14A 0.9600
C14 H14B 0.9600
C14 H14C 0.9600

loop_
_geom_hbond_atom_site_label_D
_geom_hbond_atom_site_label_H
_geom_hbond_atom_site_label_A
_geom_hbond_distance_DH
_geom_hbond_distance_HA
_geom_hbond_distance_DA
_geom_hbond_angle_DHA
_geom_hbond_site_symmetry_A
O2 H2 O1 0.82 2.01 2.821(2) 168.0 1_445
N3 H3 O1 0.90(4) 2.24(4) 3.107(2) 159(3) 1_455
N1 H1 N3 0.91(4) 2.15(4) 2.628(2) 112(3) .

loop_
_geom_torsion_atom_site_label_1
_geom_torsion_atom_site_label_2
_geom_torsion_atom_site_label_3
_geom_torsion_atom_site_label_4
_geom_torsion
C11 N3 N2 C7 125.68(18)
C11 N3 N2 C8 -60.7(2)
N2 N3 C11 C10 39.4(2)
N2 N3 C11 C12 163.95(16)
C7 N1 C4 C5 -166.9(2)
C7 N1 C4 C3 12.7(3)
N3 N2 C7 O1 178.06(16)
C8 N2 C7 O1 4.7(3)
N3 N2 C7 N1 -3.4(3)
C8 N2 C7 N1 -176.82(18)
C4 N1 C7 O1 -10.3(3)
C4 N1 C7 N2 171.21(19)
C6 C1 C2 C3 -0.7(3)
Cl1 C1 C2 C3 -179.88(18)
N3 C11 C12 C13 158.71(19)
C10 C11 C12 C13 -77.2(2)
C7 N2 C8 C9 -140.61(18)
N3 N2 C8 C9 45.9(2)
C7 N2 C8 C15 92.7(2)
N3 N2 C8 C15 -80.8(2)
C3 C4 C5 C6 -1.0(3)
N1 C4 C5 C6 178.6(2)
N2 C8 C9 C10 -13.3(3)
C15 C8 C9 C10 111.5(2)
N2 C8 C9 C14 166.5(2)
C15 C8 C9 C14 -68.8(3)
C8 C9 C10 C11 -1.8(4)
C14 C9 C10 C11 178.5(3)
N3 C11 C10 C9 -11.4(3)
C12 C11 C10 C9 -133.2(2)
C2 C1 C6 C5 0.8(3)
Cl1 C1 C6 C5 179.94(17)
C4 C5 C6 C1 0.1(3)
C1 C2 C3 C4 -0.2(3)
C5 C4 C3 C2 1.0(3)
N1 C4 C3 C2 -178.6(2)
C11 C12 C13 O2 170.2(2)
